data_7051144
loop_
_publ_author_name
'Lahtinen, Tanja'
'Wegelius, Elina'
'Rissanen, Kari'

_publ_section_title
;
 Synthesis and X-ray structures of new concave \p-prismand hydrocarbon
 [2.2.1]m,p,p- and [2.2.1]p,p,p-cyclophanes
;
_journal_issue 7
_journal_name_full 'New Journal of Chemistry'
_journal_page_first 905
_journal_paper_doi 10.1039/b102725p
_journal_volume 25
_journal_year 2001
_chemical_formula_sum 'C24 H22 Ag F3 O3 S'
_chemical_formula_weight 555.35
_space_group_IT_number 19
_symmetry_cell_setting orthorhombic
_symmetry_space_group_name_Hall 'P 2ac 2ab'
_symmetry_space_group_name_H-M 'P 21 21 21'
_atom_sites_solution_hydrogens geom
_atom_sites_solution_primary direct
_atom_sites_solution_secondary difmap
_audit_creation_method SHELXL-97
_cell_angle_alpha 90.00
_cell_angle_beta 90.00
_cell_angle_gamma 90.00
_cell_formula_units_Z 4
_cell_length_a 11.7142(6)
_cell_length_b 13.7436(5)
_cell_length_c 13.8602(6)
_cell_measurement_temperature 173.0(1)
_cell_volume 2231.43(17)
_computing_structure_refinement 'SHELXL-97 (Sheldrick, 1997)'
_diffrn_ambient_temperature 173.0(1)
_diffrn_measured_fraction_theta_full 0.993
_diffrn_measured_fraction_theta_max 0.993
_diffrn_measurement_device_type 'Nonius KappaCCD'
_diffrn_radiation_monochromator graphite
_diffrn_radiation_source 'fine-focus sealed tube'
_diffrn_radiation_type MoK\a
_diffrn_radiation_wavelength 0.71073
_diffrn_reflns_av_R_equivalents 0.0695
_diffrn_reflns_av_sigmaI/netI 0.0732
_diffrn_reflns_limit_h_max 13
_diffrn_reflns_limit_h_min -13
_diffrn_reflns_limit_k_max 16
_diffrn_reflns_limit_k_min -14
_diffrn_reflns_limit_l_max 16
_diffrn_reflns_limit_l_min -16
_diffrn_reflns_number 12265
_diffrn_reflns_theta_full 25.06
_diffrn_reflns_theta_max 25.06
_diffrn_reflns_theta_min 3.72
_exptl_absorpt_coefficient_mu 1.046
_exptl_absorpt_correction_T_max 0.9496
_exptl_absorpt_correction_T_min 0.8589
_exptl_absorpt_correction_type 'SORTAV, not used'
_exptl_crystal_colour colourless
_exptl_crystal_density_diffrn 1.653
_exptl_crystal_density_method 'not measured'
_exptl_crystal_description plate
_exptl_crystal_F_000 1120
_exptl_crystal_size_max 0.15
_exptl_crystal_size_mid 0.05
_exptl_crystal_size_min 0.05
_refine_diff_density_max 0.489
_refine_diff_density_min -0.713
_refine_diff_density_rms 0.069
_refine_ls_abs_structure_details 'Flack H D (1983), Acta Cryst. A39, 876-881'
_refine_ls_abs_structure_Flack -0.01(3)
_refine_ls_extinction_method none
_refine_ls_goodness_of_fit_ref 1.095
_refine_ls_hydrogen_treatment mixed
_refine_ls_matrix_type full
_refine_ls_number_parameters 289
_refine_ls_number_reflns 3938
_refine_ls_number_restraints 0
_refine_ls_restrained_S_all 1.095
_refine_ls_R_factor_all 0.0588
_refine_ls_R_factor_gt 0.0435
_refine_ls_shift/su_max 0.001
_refine_ls_shift/su_mean 0.000
_refine_ls_structure_factor_coef Fsqd
_refine_ls_weighting_details 'calc w=1/[\s^2^(Fo^2^)+(0.0000P)^2^+0.6248P] where P=(Fo^2^+2Fc^2^)/3'
_refine_ls_weighting_scheme calc
_refine_ls_wR_factor_gt 0.0633
_refine_ls_wR_factor_ref 0.0658
_reflns_number_gt 3322
_reflns_number_total 3938
_reflns_threshold_expression >2sigma(I)
_cod_data_source_file b102725p.txt
_cod_data_source_block 17
_cod_database_code 7051144

loop_
_symmetry_equiv_pos_as_xyz
'x, y, z'
'-x+1/2, -y, z+1/2'
'x+1/2, -y+1/2, -z'
'-x, y+1/2, -z+1/2'

loop_
_atom_site_label
_atom_site_type_symbol
_atom_site_fract_x
_atom_site_fract_y
_atom_site_fract_z
_atom_site_U_iso_or_equiv
_atom_site_adp_type
_atom_site_occupancy
_atom_site_symmetry_multiplicity
_atom_site_calc_flag
_atom_site_refinement_flags
_atom_site_disorder_assembly
_atom_site_disorder_group
Ag1 Ag 0.74474(3) 0.31926(2) 0.29520(2) 0.03657(11) Uani 1 1 d . . .
C1 C 0.7942(4) 0.1303(4) 0.4877(4) 0.0455(14) Uani 1 1 d . . .
H1A H 0.7913 0.0992 0.5521 0.055 Uiso 1 1 calc R . .
H1B H 0.8691 0.1147 0.4584 0.055 Uiso 1 1 calc R . .
C2 C 0.6987(5) 0.0878(3) 0.4240(4) 0.0486(14) Uani 1 1 d . . .
H2A H 0.7088 0.0164 0.4210 0.058 Uiso 1 1 calc R . .
H2B H 0.6246 0.1004 0.4562 0.058 Uiso 1 1 calc R . .
C3 C 0.6916(4) 0.1261(3) 0.3222(3) 0.0370(12) Uani 1 1 d . . .
C4 C 0.7728(4) 0.0983(3) 0.2532(4) 0.0433(13) Uani 1 1 d . . .
H4 H 0.8373 0.0609 0.2721 0.052 Uiso 1 1 calc R . .
C5 C 0.7594(6) 0.1249(3) 0.1582(3) 0.0450(12) Uani 1 1 d . . .
H5 H 0.8156 0.1064 0.1123 0.054 Uiso 1 1 calc R . .
C6 C 0.6654(4) 0.1783(4) 0.1282(3) 0.0433(12) Uani 1 1 d . . .
H6 H 0.6578 0.1953 0.0621 0.052 Uiso 1 1 calc R . .
C7 C 0.5832(4) 0.2068(3) 0.1929(4) 0.0361(12) Uani 1 1 d . . .
C8 C 0.5984(4) 0.1819(3) 0.2905(3) 0.0357(10) Uani 1 1 d . . .
H8 H 0.5438 0.2035 0.3365 0.043 Uiso 1 1 calc R . .
C9 C 0.4726(5) 0.2565(4) 0.1606(4) 0.0461(15) Uani 1 1 d . . .
H9A H 0.4404 0.2193 0.1058 0.055 Uiso 1 1 calc R . .
H9B H 0.4169 0.2530 0.2142 0.055 Uiso 1 1 calc R . .
C10 C 0.4848(5) 0.3626(4) 0.1301(3) 0.0436(13) Uani 1 1 d . . .
H10A H 0.5364 0.3665 0.0737 0.052 Uiso 1 1 calc R . .
H10B H 0.4092 0.3878 0.1102 0.052 Uiso 1 1 calc R . .
C11 C 0.5315(4) 0.4256(3) 0.2101(3) 0.0311(11) Uani 1 1 d . . .
C12 C 0.6414(4) 0.4621(3) 0.2053(3) 0.0359(11) Uani 1 1 d . . .
H12 H 0.6834 0.4550 0.1471 0.043 Uiso 1 1 calc R . .
C13 C 0.6922(4) 0.5089(3) 0.2830(3) 0.0349(12) Uani 1 1 d . . .
H13 H 0.7671 0.5347 0.2770 0.042 Uiso 1 1 calc R . .
C14 C 0.6333(4) 0.5179(3) 0.3697(3) 0.0314(11) Uani 1 1 d . . .
C15 C 0.5198(4) 0.4888(3) 0.3729(3) 0.0329(12) Uani 1 1 d . . .
H15 H 0.4758 0.5004 0.4293 0.040 Uiso 1 1 calc R . .
C16 C 0.4708(4) 0.4434(3) 0.2948(4) 0.0358(12) Uani 1 1 d . . .
H16 H 0.3933 0.4235 0.2987 0.043 Uiso 1 1 calc R . .
C17 C 0.6986(5) 0.5397(3) 0.4626(3) 0.0417(13) Uani 1 1 d . . .
H17A H 0.7627 0.5850 0.4505 0.050 Uiso 1 1 calc R . .
H17B H 0.6478 0.5678 0.5123 0.050 Uiso 1 1 calc R . .
C18 C 0.7416(5) 0.4404(3) 0.4924(3) 0.0331(10) Uani 1 1 d . . .
C19 C 0.8378(4) 0.4012(3) 0.4501(3) 0.0370(12) Uani 1 1 d . . .
H19 H 0.8909 0.4430 0.4189 0.044 Uiso 1 1 calc R . .
C20 C 0.8586(4) 0.3010(3) 0.4524(3) 0.0360(12) Uani 1 1 d . . .
H20 H 0.9245 0.2755 0.4213 0.043 Uiso 1 1 calc R . .
C21 C 0.7843(4) 0.2386(3) 0.4994(3) 0.0292(11) Uani 1 1 d . . .
C22 C 0.6956(4) 0.2798(4) 0.5516(3) 0.0370(13) Uani 1 1 d . . .
H22 H 0.6488 0.2393 0.5907 0.044 Uiso 1 1 calc R . .
C23 C 0.6739(4) 0.3786(3) 0.5479(3) 0.0350(12) Uani 1 1 d . . .
H23 H 0.6120 0.4047 0.5838 0.042 Uiso 1 1 calc R . .
S1 S 1.01320(10) 0.37149(9) 0.19335(9) 0.0322(3) Uani 1 1 d . . .
O1 O 0.8926(2) 0.3505(2) 0.1832(2) 0.0423(9) Uani 1 1 d . . .
O2 O 1.0480(3) 0.3980(2) 0.2889(2) 0.0453(9) Uani 1 1 d . . .
O3 O 1.0597(3) 0.4285(3) 0.1158(2) 0.0534(10) Uani 1 1 d . . .
C24 C 1.0781(5) 0.2523(4) 0.1764(4) 0.0442(14) Uani 1 1 d . . .
F1 F 1.0433(3) 0.1898(2) 0.24369(19) 0.0587(8) Uani 1 1 d . . .
F2 F 1.0486(3) 0.2141(2) 0.0909(2) 0.0712(10) Uani 1 1 d . . .
F3 F 1.1892(3) 0.2562(3) 0.1803(3) 0.0812(11) Uani 1 1 d . . .

loop_
_atom_site_aniso_label
_atom_site_aniso_U_11
_atom_site_aniso_U_22
_atom_site_aniso_U_33
_atom_site_aniso_U_23
_atom_site_aniso_U_13
_atom_site_aniso_U_12
Ag1 0.0394(2) 0.03383(17) 0.03649(17) -0.00578(16) 0.0052(2) -0.0081(2)
C1 0.047(3) 0.040(3) 0.050(3) 0.010(3) -0.010(3) 0.008(3)
C2 0.052(4) 0.033(3) 0.061(3) 0.010(3) -0.016(3) -0.004(3)
C3 0.036(3) 0.021(2) 0.054(3) -0.003(2) -0.015(3) -0.001(2)
C4 0.026(3) 0.026(2) 0.078(3) -0.002(2) -0.012(3) 0.001(2)
C5 0.038(3) 0.039(3) 0.058(3) -0.010(2) 0.004(3) 0.001(3)
C6 0.046(3) 0.038(3) 0.046(3) -0.003(3) -0.007(3) -0.005(3)
C7 0.043(3) 0.019(2) 0.046(3) -0.006(2) -0.017(3) -0.005(2)
C8 0.032(3) 0.027(2) 0.047(3) -0.013(3) -0.001(2) -0.003(2)
C9 0.046(4) 0.036(3) 0.056(3) -0.007(2) -0.024(3) 0.004(3)
C10 0.053(4) 0.041(3) 0.036(3) -0.002(3) -0.008(3) 0.014(3)
C11 0.039(3) 0.021(2) 0.033(2) 0.007(2) -0.002(3) 0.010(2)
C12 0.049(3) 0.033(3) 0.025(2) 0.004(2) 0.004(3) -0.002(2)
C13 0.047(3) 0.028(2) 0.030(3) 0.002(2) 0.010(2) -0.005(2)
C14 0.047(3) 0.021(2) 0.026(2) 0.0003(19) 0.004(2) 0.000(2)
C15 0.042(3) 0.028(3) 0.029(3) 0.001(2) 0.010(2) 0.007(2)
C16 0.038(3) 0.027(3) 0.043(3) 0.012(3) 0.004(3) 0.008(2)
C17 0.051(4) 0.037(3) 0.037(3) -0.009(2) 0.010(2) -0.014(3)
C18 0.036(3) 0.036(2) 0.027(2) -0.0076(18) 0.004(3) -0.003(3)
C19 0.036(3) 0.043(3) 0.032(3) -0.004(2) 0.003(2) -0.014(3)
C20 0.028(3) 0.048(3) 0.032(2) -0.008(2) -0.006(2) 0.004(3)
C21 0.026(3) 0.038(3) 0.024(2) -0.001(2) -0.006(2) 0.000(2)
C22 0.041(3) 0.044(3) 0.026(3) 0.010(2) -0.006(2) -0.009(2)
C23 0.034(3) 0.046(3) 0.025(2) -0.006(2) 0.005(2) 0.000(3)
S1 0.0313(7) 0.0358(6) 0.0293(6) 0.0044(6) 0.0029(6) -0.0028(5)
O1 0.0251(18) 0.058(2) 0.0436(19) 0.0103(16) 0.0053(15) 0.0023(16)
O2 0.057(2) 0.047(2) 0.0320(18) -0.0097(17) 0.005(2) -0.0091(18)
O3 0.055(3) 0.063(2) 0.042(2) 0.0200(18) 0.0009(19) -0.017(2)
C24 0.044(4) 0.049(4) 0.040(3) -0.002(3) 0.002(3) 0.004(3)
F1 0.076(2) 0.0466(17) 0.0538(16) 0.0047(15) -0.0129(16) 0.0114(18)
F2 0.090(3) 0.077(2) 0.0461(18) -0.0270(16) 0.0059(18) 0.008(2)
F3 0.0301(19) 0.107(3) 0.106(3) -0.011(2) 0.0057(19) 0.0227(19)

loop_
_atom_type_symbol
_atom_type_description
_atom_type_scat_dispersion_real
_atom_type_scat_dispersion_imag
_atom_type_scat_source
C C 0.0033 0.0016 'International Tables Vol C Tables 4.2.6.8 and 6.1.1.4'
H H 0.0000 0.0000 'International Tables Vol C Tables 4.2.6.8 and 6.1.1.4'
F F 0.0171 0.0103 'International Tables Vol C Tables 4.2.6.8 and 6.1.1.4'
O O 0.0106 0.0060 'International Tables Vol C Tables 4.2.6.8 and 6.1.1.4'
S S 0.1246 0.1234 'International Tables Vol C Tables 4.2.6.8 and 6.1.1.4'
Ag Ag -0.8971 1.1015 'International Tables Vol C Tables 4.2.6.8 and 6.1.1.4'

loop_
_geom_angle_atom_site_label_1
_geom_angle_atom_site_label_2
_geom_angle_atom_site_label_3
_geom_angle
_geom_angle_site_symmetry_1
_geom_angle_site_symmetry_3
_geom_angle_publ_flag
O1 Ag1 C8 127.59(13) . . ?
O1 Ag1 C20 101.19(13) . . ?
C8 Ag1 C20 107.38(15) . . ?
O1 Ag1 C12 83.69(13) . . ?
C8 Ag1 C12 103.39(14) . . ?
C20 Ag1 C12 135.79(15) . . ?
O1 Ag1 C19 98.77(13) . . ?
C8 Ag1 C19 127.58(14) . . ?
C20 Ag1 C19 30.99(14) . . ?
C12 Ag1 C19 104.85(15) . . ?
O1 Ag1 C13 87.15(12) . . ?
C8 Ag1 C13 124.24(14) . . ?
C20 Ag1 C13 105.53(14) . . ?
C12 Ag1 C13 30.32(13) . . ?
C19 Ag1 C13 74.55(15) . . ?
C21 C1 C2 112.4(4) . . ?
C3 C2 C1 116.3(4) . . ?
C4 C3 C8 117.6(4) . . ?
C4 C3 C2 120.4(4) . . ?
C8 C3 C2 121.7(5) . . ?
C5 C4 C3 120.2(5) . . ?
C4 C5 C6 121.2(5) . . ?
C7 C6 C5 120.8(4) . . ?
C6 C7 C8 118.1(4) . . ?
C6 C7 C9 122.0(5) . . ?
C8 C7 C9 119.7(5) . . ?
C3 C8 C7 122.1(4) . . ?
C3 C8 Ag1 82.7(3) . . ?
C7 C8 Ag1 86.0(3) . . ?
C10 C9 C7 115.3(5) . . ?
C11 C10 C9 112.3(4) . . ?
C12 C11 C16 116.8(4) . . ?
C12 C11 C10 120.7(5) . . ?
C16 C11 C10 122.3(4) . . ?
C11 C12 C13 121.9(5) . . ?
C11 C12 Ag1 97.8(3) . . ?
C13 C12 Ag1 77.3(3) . . ?
C12 C13 C14 119.9(4) . . ?
C12 C13 Ag1 72.4(2) . . ?
C14 C13 Ag1 98.4(3) . . ?
C15 C14 C13 118.4(4) . . ?
C15 C14 C17 120.7(4) . . ?
C13 C14 C17 119.8(4) . . ?
C16 C15 C14 120.4(4) . . ?
C15 C16 C11 122.0(4) . . ?
C18 C17 C14 102.7(3) . . ?
C19 C18 C23 117.5(4) . . ?
C19 C18 C17 120.5(4) . . ?
C23 C18 C17 120.8(5) . . ?
C18 C19 C20 121.1(4) . . ?
C18 C19 Ag1 100.0(3) . . ?
C20 C19 Ag1 70.9(2) . . ?
C21 C20 C19 120.7(4) . . ?
C21 C20 Ag1 97.6(3) . . ?
C19 C20 Ag1 78.1(3) . . ?
C20 C21 C22 117.6(4) . . ?
C20 C21 C1 121.0(4) . . ?
C22 C21 C1 121.3(4) . . ?
C23 C22 C21 121.3(5) . . ?
C22 C23 C18 120.9(5) . . ?
O2 S1 O3 116.4(2) . . ?
O2 S1 O1 114.7(2) . . ?
O3 S1 O1 113.9(2) . . ?
O2 S1 C24 103.3(2) . . ?
O3 S1 C24 103.6(2) . . ?
O1 S1 C24 102.5(2) . . ?
S1 O1 Ag1 133.37(18) . . ?
F3 C24 F1 107.6(5) . . ?
F3 C24 F2 108.0(4) . . ?
F1 C24 F2 106.7(4) . . ?
F3 C24 S1 112.0(4) . . ?
F1 C24 S1 111.2(4) . . ?
F2 C24 S1 111.0(4) . . ?

loop_
_geom_bond_atom_site_label_1
_geom_bond_atom_site_label_2
_geom_bond_distance
_geom_bond_site_symmetry_2
_geom_bond_publ_flag
Ag1 O1 2.365(3) . ?
Ag1 C8 2.551(4) . ?
Ag1 C20 2.567(4) . ?
Ag1 C12 2.622(4) . ?
Ag1 C19 2.658(4) . ?
Ag1 C13 2.683(4) . ?
C1 C21 1.502(6) . ?
C1 C2 1.540(6) . ?
C2 C3 1.509(6) . ?
C3 C4 1.402(7) . ?
C3 C8 1.406(6) . ?
C4 C5 1.375(6) . ?
C5 C6 1.387(7) . ?
C6 C7 1.374(6) . ?
C7 C8 1.406(6) . ?
C7 C9 1.532(6) . ?
C9 C10 1.525(7) . ?
C10 C11 1.509(6) . ?
C11 C12 1.383(6) . ?
C11 C16 1.394(6) . ?
C12 C13 1.388(6) . ?
C13 C14 1.392(6) . ?
C14 C15 1.388(7) . ?
C14 C17 1.527(6) . ?
C15 C16 1.375(6) . ?
C17 C18 1.512(6) . ?
C18 C19 1.380(7) . ?
C18 C23 1.393(6) . ?
C19 C20 1.399(6) . ?
C20 C21 1.385(6) . ?
C21 C22 1.387(6) . ?
C22 C23 1.383(6) . ?
S1 O2 1.433(3) . ?
S1 O3 1.437(3) . ?
S1 O1 1.448(3) . ?
S1 C24 1.821(6) . ?
C24 F3 1.304(6) . ?
C24 F1 1.332(6) . ?
C24 F2 1.341(6) . ?

loop_
_geom_torsion_atom_site_label_1
_geom_torsion_atom_site_label_2
_geom_torsion_atom_site_label_3
_geom_torsion_atom_site_label_4
_geom_torsion
_geom_torsion_site_symmetry_1
_geom_torsion_site_symmetry_2
_geom_torsion_site_symmetry_3
_geom_torsion_site_symmetry_4
_geom_torsion_publ_flag
C21 C1 C2 C3 59.7(6) . . . . ?
C1 C2 C3 C4 73.2(6) . . . . ?
C1 C2 C3 C8 -113.6(5) . . . . ?
C8 C3 C4 C5 -0.4(7) . . . . ?
C2 C3 C4 C5 173.1(5) . . . . ?
C3 C4 C5 C6 -0.9(7) . . . . ?
C4 C5 C6 C7 0.5(7) . . . . ?
C5 C6 C7 C8 1.2(7) . . . . ?
C5 C6 C7 C9 -173.5(4) . . . . ?
C4 C3 C8 C7 2.2(6) . . . . ?
C2 C3 C8 C7 -171.2(4) . . . . ?
C4 C3 C8 Ag1 -78.3(4) . . . . ?
C2 C3 C8 Ag1 108.3(4) . . . . ?
C6 C7 C8 C3 -2.6(6) . . . . ?
C9 C7 C8 C3 172.2(4) . . . . ?
C6 C7 C8 Ag1 76.2(4) . . . . ?
C9 C7 C8 Ag1 -109.0(4) . . . . ?
O1 Ag1 C8 C3 76.2(3) . . . . ?
C20 Ag1 C8 C3 -43.7(3) . . . . ?
C12 Ag1 C8 C3 168.5(3) . . . . ?
C19 Ag1 C8 C3 -70.5(3) . . . . ?
C13 Ag1 C8 C3 -167.2(3) . . . . ?
O1 Ag1 C8 C7 -46.9(3) . . . . ?
C20 Ag1 C8 C7 -166.8(3) . . . . ?
C12 Ag1 C8 C7 45.4(3) . . . . ?
C19 Ag1 C8 C7 166.4(3) . . . . ?
C13 Ag1 C8 C7 69.7(3) . . . . ?
C6 C7 C9 C10 -74.9(6) . . . . ?
C8 C7 C9 C10 110.5(5) . . . . ?
C7 C9 C10 C11 -59.2(6) . . . . ?
C9 C10 C11 C12 108.6(5) . . . . ?
C9 C10 C11 C16 -66.1(6) . . . . ?
C16 C11 C12 C13 4.0(6) . . . . ?
C10 C11 C12 C13 -171.0(4) . . . . ?
C16 C11 C12 Ag1 83.8(3) . . . . ?
C10 C11 C12 Ag1 -91.2(4) . . . . ?
O1 Ag1 C12 C11 143.7(3) . . . . ?
C8 Ag1 C12 C11 16.5(3) . . . . ?
C20 Ag1 C12 C11 -116.7(3) . . . . ?
C19 Ag1 C12 C11 -118.8(3) . . . . ?
C13 Ag1 C12 C11 -121.1(5) . . . . ?
O1 Ag1 C12 C13 -95.2(3) . . . . ?
C8 Ag1 C12 C13 137.6(3) . . . . ?
C20 Ag1 C12 C13 4.4(4) . . . . ?
C19 Ag1 C12 C13 2.3(3) . . . . ?
C11 C12 C13 C14 1.7(7) . . . . ?
Ag1 C12 C13 C14 -89.6(4) . . . . ?
C11 C12 C13 Ag1 91.3(4) . . . . ?
O1 Ag1 C13 C12 82.4(3) . . . . ?
C8 Ag1 C13 C12 -52.5(3) . . . . ?
C20 Ag1 C13 C12 -176.8(3) . . . . ?
C19 Ag1 C13 C12 -177.7(3) . . . . ?
O1 Ag1 C13 C14 -158.8(3) . . . . ?
C8 Ag1 C13 C14 66.4(3) . . . . ?
C20 Ag1 C13 C14 -58.0(3) . . . . ?
C12 Ag1 C13 C14 118.9(5) . . . . ?
C19 Ag1 C13 C14 -58.9(3) . . . . ?
C12 C13 C14 C15 -6.9(6) . . . . ?
Ag1 C13 C14 C15 -81.3(4) . . . . ?
C12 C13 C14 C17 161.1(4) . . . . ?
Ag1 C13 C14 C17 86.7(4) . . . . ?
C13 C14 C15 C16 6.4(6) . . . . ?
C17 C14 C15 C16 -161.5(4) . . . . ?
C14 C15 C16 C11 -0.6(6) . . . . ?
C12 C11 C16 C15 -4.5(6) . . . . ?
C10 C11 C16 C15 170.4(4) . . . . ?
C15 C14 C17 C18 85.8(5) . . . . ?
C13 C14 C17 C18 -82.0(5) . . . . ?
C14 C17 C18 C19 80.6(5) . . . . ?
C14 C17 C18 C23 -86.4(5) . . . . ?
C23 C18 C19 C20 8.1(7) . . . . ?
C17 C18 C19 C20 -159.4(4) . . . . ?
C23 C18 C19 Ag1 81.7(4) . . . . ?
C17 C18 C19 Ag1 -85.7(4) . . . . ?
O1 Ag1 C19 C18 143.2(3) . . . . ?
C8 Ag1 C19 C18 -62.9(3) . . . . ?
C20 Ag1 C19 C18 -119.6(4) . . . . ?
C12 Ag1 C19 C18 57.5(3) . . . . ?
C13 Ag1 C19 C18 58.7(3) . . . . ?
O1 Ag1 C19 C20 -97.1(3) . . . . ?
C8 Ag1 C19 C20 56.7(3) . . . . ?
C12 Ag1 C19 C20 177.1(3) . . . . ?
C13 Ag1 C19 C20 178.3(3) . . . . ?
C18 C19 C20 C21 -1.6(7) . . . . ?
Ag1 C19 C20 C21 -91.9(4) . . . . ?
C18 C19 C20 Ag1 90.3(4) . . . . ?
O1 Ag1 C20 C21 -151.7(3) . . . . ?
C8 Ag1 C20 C21 -16.1(3) . . . . ?
C12 Ag1 C20 C21 115.9(3) . . . . ?
C19 Ag1 C20 C21 119.9(4) . . . . ?
C13 Ag1 C20 C21 118.2(3) . . . . ?
O1 Ag1 C20 C19 88.4(3) . . . . ?
C8 Ag1 C20 C19 -136.0(3) . . . . ?
C12 Ag1 C20 C19 -4.0(4) . . . . ?
C13 Ag1 C20 C19 -1.7(3) . . . . ?
C19 C20 C21 C22 -6.2(6) . . . . ?
Ag1 C20 C21 C22 -86.9(4) . . . . ?
C19 C20 C21 C1 169.1(4) . . . . ?
Ag1 C20 C21 C1 88.4(4) . . . . ?
C2 C1 C21 C20 -106.6(5) . . . . ?
C2 C1 C21 C22 68.6(6) . . . . ?
C20 C21 C22 C23 7.4(7) . . . . ?
C1 C21 C22 C23 -167.9(4) . . . . ?
C21 C22 C23 C18 -0.8(7) . . . . ?
C19 C18 C23 C22 -6.9(7) . . . . ?
C17 C18 C23 C22 160.5(4) . . . . ?
O2 S1 O1 Ag1 -14.7(3) . . . . ?
O3 S1 O1 Ag1 -152.4(2) . . . . ?
C24 S1 O1 Ag1 96.4(3) . . . . ?
C8 Ag1 O1 S1 -132.1(3) . . . . ?
C20 Ag1 O1 S1 -9.7(3) . . . . ?
C12 Ag1 O1 S1 125.8(3) . . . . ?
C19 Ag1 O1 S1 21.7(3) . . . . ?
C13 Ag1 O1 S1 95.6(3) . . . . ?
O2 S1 C24 F3 -62.4(4) . . . . ?
O3 S1 C24 F3 59.5(4) . . . . ?
O1 S1 C24 F3 178.2(4) . . . . ?
O2 S1 C24 F1 58.1(4) . . . . ?
O3 S1 C24 F1 179.9(3) . . . . ?
O1 S1 C24 F1 -61.3(4) . . . . ?
O2 S1 C24 F2 176.8(4) . . . . ?
O3 S1 C24 F2 -61.4(4) . . . . ?
O1 S1 C24 F2 57.3(4) . . . . ?
